data_2002929
loop_
_publ_author_name
'Kaduk, J.A.'
'Golab, J.T.'

_publ_section_title
;
 Structures of 2,6-disubstituted naphthalenes
;
_journal_issue 1
_journal_name_full 'Acta Crystallographica Section B'
_journal_page_first 85
_journal_page_last 94
_journal_paper_doi 10.1107/S0108768198008945
_journal_volume 55
_journal_year 1999
_chemical_formula_sum 'C12 H8 O4'
_chemical_formula_weight 216
_space_group_IT_number 2
_symmetry_cell_setting triclinic
_symmetry_space_group_name_Hall '-P 1'
_symmetry_space_group_name_H-M 'P -1'
_cell_angle_alpha 86.62(2)
_cell_angle_beta 85.49(2)
_cell_angle_gamma 87.99(2)
_cell_formula_units_Z 1
_cell_length_a 3.7061(8)
_cell_length_b 7.4688(14)
_cell_length_c 8.535(2)
_cell_volume 235.00(9)
_diffrn_radiation_type Cu
_diffrn_radiation_wavelength 1.5406
_cod_data_source_file bk0054.cif
_cod_data_source_block nda
_cod_original_cell_volume 235.00(6)
_cod_database_code 2002929

loop_
_symmetry_equiv_pos_as_xyz
x,y,z
-x,-y,-z

loop_
_atom_site_label
_atom_site_fract_x
_atom_site_fract_y
_atom_site_fract_z
_atom_site_U_iso_or_equiv
C1 .619(5) .2666(5) .5718(10) .05
C2 .663(4) .2945(9) .7289(8) .05
C3 .636(4) .4675(12) .7819(6) .05
C4 .564(3) .6126(8) .6779(8) .05
C5 .520(5) .5848(5) .5208(9) .05
C7 .763(5) .1425(12) .8485(11) .05
O1 .915(4) .0095(13) .8015(12) .05
O2 .889(4) .2036(11) .9812(11) .05
H1 .69502 .15599 .52971 .08
H2 .9539 .1334 1.0558 .08
H3 .67204 .49483 .88873 .08
H4 .54191 .73661 .71097 .08

loop_
_geom_angle_atom_site_label_1
_geom_angle_atom_site_label_2
_geom_angle_atom_site_label_3
_geom_angle_site_symmetry_3
_geom_angle
_geom_angle_publ_flag
C2 C1 C5 2_666 116.8(5) yes
C1 C2 C7 . 123.0(5) yes
C2 C3 C4 . 120 yes
C4 C5 C5 2_666 118.4(5) yes
C2 C7 O1 . 119.0(9) yes
O1 C7 O2 . 115.1(9) yes
C1 C2 C3 . 120 yes
C3 C2 C7 . 116.9(6) yes
C3 C4 C5 . 120 yes
C4 C5 C1 2_666 120.3(5) yes
C2 C7 O2 . 113.0(9) yes

loop_
_geom_bond_atom_site_label_1
_geom_bond_atom_site_label_2
_geom_bond_site_symmetry_2
_geom_bond_distance
_geom_bond_publ_flag
C2 C1 . 1.392 yes
C2 C7 . 1.537(6) yes
C3 C4 . 1.392 yes
C5 C5 2_666 1.351(8) yes
C7 O2 . 1.366(9) yes
C2 C3 . 1.392 yes
C1 C5 2_666 1.428(7) yes
C4 C5 . 1.392 yes
C7 O1 . 1.198(9) yes
